data_1519369
loop_
_publ_author_name
'Bedin, Michele'
'Karim, Alavi'
'Reitti, Marcus'
'Carlsson, Anna-Carin C.'
'Topi\'c, Filip'
'Cetina, Mario'
'Pan, Fangfang'
'Havel, Vaclav'
'Al-Ameri, Fatima'
'Sindelar, Vladimir'
'Rissanen, Kari'
'Gr\"afenstein, J\"urgen'
'Erd\'elyi, M\'at\'e'

_publ_section_title
;
 Counterion influence on the N--I--N halogen bond
;
_journal_issue 7
_journal_name_full 'Chem. Sci.'
_journal_page_first 3746
_journal_paper_doi 10.1039/C5SC01053E
_journal_volume 6
_journal_year 2015
_chemical_formula_moiety 'C10 H10 I N2 +, F6 Sb -'
_chemical_formula_sum 'C10 H10 F6 I N2 Sb'
_chemical_formula_weight 520.85
_chemical_name_systematic '[bis(pyridine)iodine]hexafluoroantimonate'
_chemical_properties_physical Moisture-sensitive
_space_group_crystal_system triclinic
_space_group_IT_number 2
_space_group_name_Hall '-P 1'
_space_group_name_H-M_alt 'P -1'
_symmetry_space_group_name_Hall '-P 1'
_symmetry_space_group_name_H-M 'P -1'
_atom_sites_solution_hydrogens geom
_atom_sites_solution_primary iterative
_atom_sites_solution_secondary difmap
_audit_creation_method SHELXL-2013
_audit_update_record
;
2015-03-23 deposited with the CCDC.
2015-04-20 downloaded from the CCDC.
;
_cell_angle_alpha 91.775(4)
_cell_angle_beta 101.402(5)
_cell_angle_gamma 96.682(4)
_cell_formula_units_Z 1
_cell_length_a 6.9674(4)
_cell_length_b 7.1797(3)
_cell_length_c 7.7358(4)
_cell_measurement_reflns_used 1510
_cell_measurement_temperature 173.0(1)
_cell_measurement_theta_max 29.0330
_cell_measurement_theta_min 4.0240
_cell_volume 376.18(3)
_computing_cell_refinement
;
CrysAlisPro, Agilent Technologies,
Version 1.171.36.28 (release 01-02-2013 CrysAlis171 .NET)
(compiled Feb  1 2013,16:14:44)
;
_computing_data_collection
;
CrysAlisPro, Agilent Technologies,
Version 1.171.36.28 (release 01-02-2013 CrysAlis171 .NET)
(compiled Feb  1 2013,16:14:44)
;
_computing_data_reduction
;
CrysAlisPro, Agilent Technologies,
Version 1.171.36.28 (release 01-02-2013 CrysAlis171 .NET)
(compiled Feb  1 2013,16:14:44)
;
_computing_publication_material 'WinGX (Farrugia, 2012)'
_computing_structure_refinement 'SHELXL-2013 (Sheldrick, 2008)'
_computing_structure_solution 'Superflip (Palatinus & Chapuis, 2007)'
_diffrn_ambient_temperature 173.0(1)
_diffrn_detector_area_resol_mean 5.1977
_diffrn_measured_fraction_theta_full 0.989
_diffrn_measured_fraction_theta_max 0.989
_diffrn_measurement_device_type 'SuperNova, Dual, Cu at zero, Atlas'
_diffrn_measurement_method '\w scans'
_diffrn_radiation_monochromator mirror
_diffrn_radiation_source 'SuperNova (Mo) X-ray Source'
_diffrn_radiation_type MoK\a
_diffrn_radiation_wavelength 0.71073
_diffrn_reflns_av_R_equivalents 0.0205
_diffrn_reflns_av_unetI/netI 0.0319
_diffrn_reflns_laue_measured_fraction_full 0.989
_diffrn_reflns_laue_measured_fraction_max 0.989
_diffrn_reflns_limit_h_max 8
_diffrn_reflns_limit_h_min -8
_diffrn_reflns_limit_k_max 8
_diffrn_reflns_limit_k_min -7
_diffrn_reflns_limit_l_max 8
_diffrn_reflns_limit_l_min -9
_diffrn_reflns_number 2255
_diffrn_reflns_point_group_measured_fraction_full 0.989
_diffrn_reflns_point_group_measured_fraction_max 0.989
_diffrn_reflns_theta_full 25.250
_diffrn_reflns_theta_max 25.244
_diffrn_reflns_theta_min 3.818
_exptl_absorpt_coefficient_mu 3.939
_exptl_absorpt_correction_T_max 1.00000
_exptl_absorpt_correction_T_min 0.77955
_exptl_absorpt_correction_type multi-scan
_exptl_absorpt_process_details
;
CrysAlisPro, Agilent Technologies,
Version 1.171.36.28 (release 01-02-2013 CrysAlis171 .NET)
(compiled Feb  1 2013,16:14:44)
Empirical absorption correction using spherical harmonics,
implemented in SCALE3 ABSPACK scaling algorithm.
;
_exptl_crystal_colour colourless
_exptl_crystal_density_diffrn 2.299
_exptl_crystal_density_method 'not measured'
_exptl_crystal_description plate
_exptl_crystal_F_000 242
_exptl_crystal_size_max 0.295
_exptl_crystal_size_mid 0.262
_exptl_crystal_size_min 0.094
_refine_diff_density_max 0.913
_refine_diff_density_min -0.613
_refine_diff_density_rms 0.100
_refine_ls_extinction_method none
_refine_ls_goodness_of_fit_ref 1.093
_refine_ls_hydrogen_treatment constr
_refine_ls_matrix_type full
_refine_ls_number_parameters 94
_refine_ls_number_reflns 1357
_refine_ls_number_restraints 0
_refine_ls_restrained_S_all 1.093
_refine_ls_R_factor_all 0.0268
_refine_ls_R_factor_gt 0.0218
_refine_ls_shift/su_max 0.000
_refine_ls_shift/su_mean 0.000
_refine_ls_structure_factor_coef Fsqd
_refine_ls_weighting_details 'w=1/[\s^2^(Fo^2^)+(0.0292P)^2^+0.0419P] where P=(Fo^2^+2Fc^2^)/3'
_refine_ls_weighting_scheme calc
_refine_ls_wR_factor_gt 0.0562
_refine_ls_wR_factor_ref 0.0638
_reflns_Friedel_coverage 0.000
_reflns_number_gt 1123
_reflns_number_total 1357
_reflns_threshold_expression 'I > 2\s(I)'
_cod_data_source_file c5sc01053e2.cif
_cod_data_source_block 4-I
_cod_depositor_comments 'Adding full bibliography for 1519367--1519381.cif.'
_cod_database_code 1519369
_shelx_space_group_comment
;
The symmetry employed for this shelxl refinement is uniquely defined
by the following loop, which should always be used as a source of
symmetry information in preference to the above space-group names.
They are only intended as comments.
;
_shelx_estimated_absorpt_t_min 0.389
_shelx_estimated_absorpt_t_max 0.708
_shelxl_version_number 2013-4

loop_
_space_group_symop_operation_xyz
'x, y, z'
'-x, -y, -z'

loop_
_atom_site_label
_atom_site_type_symbol
_atom_site_fract_x
_atom_site_fract_y
_atom_site_fract_z
_atom_site_U_iso_or_equiv
_atom_site_adp_type
_atom_site_occupancy
_atom_site_site_symmetry_order
_atom_site_calc_flag
_atom_site_refinement_flags_posn
_atom_site_refinement_flags_adp
_atom_site_refinement_flags_occupancy
C2A C 0.2975(5) 0.4017(5) 0.1027(5) 0.0327(8) Uani 1 1 d . . .
H2A H 0.3118 0.2785 0.1404 0.039 Uiso 1 1 calc R U .
C3A C 0.2206(5) 0.4256(6) -0.0714(4) 0.0374(9) Uani 1 1 d . . .
H3A H 0.1836 0.3205 -0.1539 0.045 Uiso 1 1 calc R U .
C4A C 0.1979(6) 0.6032(6) -0.1245(5) 0.0409(9) Uani 1 1 d . . .
H4A H 0.1449 0.6224 -0.2446 0.049 Uiso 1 1 calc R U .
C5A C 0.2522(5) 0.7536(5) -0.0032(4) 0.0415(13) Uani 1 1 d . . .
H5A H 0.2356 0.8775 -0.0378 0.050 Uiso 1 1 calc R U .
C6A C 0.3313(5) 0.7214(5) 0.1696(5) 0.0351(8) Uani 1 1 d . . .
H6A H 0.3712 0.8248 0.2537 0.042 Uiso 1 1 calc R U .
N1A N 0.3531(4) 0.5484(4) 0.2213(3) 0.0284(6) Uani 1 1 d . . .
I1A I 0.5000 0.5000 0.5000 0.02659(13) Uani 1 2 d S . P
F1B F 0.2492(3) 0.0326(3) 0.6488(3) 0.0521(6) Uani 1 1 d . . .
F2B F -0.0243(3) 0.2541(3) 0.5394(3) 0.0448(6) Uani 1 1 d . . .
F3B F 0.1111(4) 0.0583(3) 0.3037(3) 0.0528(6) Uani 1 1 d . . .
Sb1B Sb 0.0000 0.0000 0.5000 0.02537(13) Uani 1 2 d S . P

loop_
_atom_site_aniso_label
_atom_site_aniso_U_11
_atom_site_aniso_U_22
_atom_site_aniso_U_33
_atom_site_aniso_U_23
_atom_site_aniso_U_13
_atom_site_aniso_U_12
C2A 0.0262(19) 0.0389(19) 0.0320(18) 0.0005(16) 0.0078(14) -0.0023(15)
C3A 0.0269(19) 0.057(2) 0.0263(18) -0.0075(18) 0.0056(15) -0.0015(17)
C4A 0.034(2) 0.066(3) 0.0240(18) 0.0068(19) 0.0062(15) 0.0125(19)
C5A 0.040(3) 0.051(3) 0.036(3) 0.014(3) 0.006(2) 0.013(3)
C6A 0.035(2) 0.039(2) 0.0316(18) -0.0005(17) 0.0047(15) 0.0074(16)
N1A 0.0228(15) 0.0400(16) 0.0216(13) 0.0010(13) 0.0042(11) 0.0011(12)
I1A 0.0238(2) 0.0348(2) 0.02014(19) 0.00263(14) 0.00356(13) 0.00101(14)
F1B 0.0388(13) 0.0490(13) 0.0568(14) 0.0076(11) -0.0134(11) -0.0040(11)
F2B 0.0610(15) 0.0275(10) 0.0418(12) -0.0023(10) 0.0018(11) 0.0044(10)
F3B 0.0723(17) 0.0514(14) 0.0428(12) 0.0138(11) 0.0283(12) 0.0090(12)
Sb1B 0.0288(2) 0.0234(2) 0.0214(2) 0.00138(14) 0.00150(14) -0.00115(14)

loop_
_atom_type_symbol
_atom_type_description
_atom_type_scat_dispersion_real
_atom_type_scat_dispersion_imag
_atom_type_scat_source
C C 0.0033 0.0016 'International Tables Vol C Tables 4.2.6.8 and 6.1.1.4'
H H 0.0000 0.0000 'International Tables Vol C Tables 4.2.6.8 and 6.1.1.4'
F F 0.0171 0.0103 'International Tables Vol C Tables 4.2.6.8 and 6.1.1.4'
I I -0.4742 1.8119 'International Tables Vol C Tables 4.2.6.8 and 6.1.1.4'
N N 0.0061 0.0033 'International Tables Vol C Tables 4.2.6.8 and 6.1.1.4'
Sb Sb -0.5866 1.5461 'International Tables Vol C Tables 4.2.6.8 and 6.1.1.4'

loop_
_geom_angle_atom_site_label_1
_geom_angle_atom_site_label_2
_geom_angle_atom_site_label_3
_geom_angle
_geom_angle_site_symmetry_1
_geom_angle_site_symmetry_3
N1A C2A C3A 121.6(3) . .
N1A C2A H2A 119.2 . .
C3A C2A H2A 119.2 . .
C4A C3A C2A 119.0(3) . .
C4A C3A H3A 120.5 . .
C2A C3A H3A 120.5 . .
C3A C4A C5A 119.7(3) . .
C3A C4A H4A 120.1 . .
C5A C4A H4A 120.1 . .
C4A C5A C6A 118.8(3) . .
C4A C5A H5A 120.6 . .
C6A C5A H5A 120.6 . .
N1A C6A C5A 121.5(3) . .
N1A C6A H6A 119.3 . .
C5A C6A H6A 119.3 . .
C6A N1A C2A 119.5(3) . .
C6A N1A I1A 121.0(2) . .
C2A N1A I1A 119.4(2) . .
N1A I1A N1A 180.0 . 2_666
F1B Sb1B F1B 180.0 . 2_556
F1B Sb1B F3B 88.84(11) . 2_556
F1B Sb1B F3B 91.16(11) 2_556 2_556
F1B Sb1B F3B 91.16(12) . .
F1B Sb1B F3B 88.84(11) 2_556 .
F3B Sb1B F3B 180.0 2_556 .
F1B Sb1B F2B 90.20(9) . .
F1B Sb1B F2B 89.80(9) 2_556 .
F3B Sb1B F2B 89.96(10) 2_556 .
F3B Sb1B F2B 90.04(10) . .
F1B Sb1B F2B 89.80(9) . 2_556
F1B Sb1B F2B 90.20(9) 2_556 2_556
F3B Sb1B F2B 90.04(10) 2_556 2_556
F3B Sb1B F2B 89.96(10) . 2_556
F2B Sb1B F2B 180.0 . 2_556

loop_
_geom_bond_atom_site_label_1
_geom_bond_atom_site_label_2
_geom_bond_distance
_geom_bond_site_symmetry_2
C2A N1A 1.343(4) .
C2A C3A 1.372(5) .
C2A H2A 0.9500 .
C3A C4A 1.368(6) .
C3A H3A 0.9500 .
C4A C5A 1.376(5) .
C4A H4A 0.9500 .
C5A C6A 1.379(5) .
C5A H5A 0.9500 .
C6A N1A 1.333(5) .
C6A H6A 0.9500 .
N1A I1A 2.252(3) .
I1A N1A 2.252(3) 2_666
F1B Sb1B 1.869(2) .
F2B Sb1B 1.8730(18) .
F3B Sb1B 1.873(2) .
Sb1B F1B 1.869(2) 2_556
Sb1B F3B 1.873(2) 2_556
Sb1B F2B 1.8731(18) 2_556

loop_
_geom_torsion_atom_site_label_1
_geom_torsion_atom_site_label_2
_geom_torsion_atom_site_label_3
_geom_torsion_atom_site_label_4
_geom_torsion
N1A C2A C3A C4A -0.8(5)
C2A C3A C4A C5A 0.0(5)
C3A C4A C5A C6A 0.9(5)
C4A C5A C6A N1A -1.0(5)
C5A C6A N1A C2A 0.2(5)
C5A C6A N1A I1A 176.1(3)
C3A C2A N1A C6A 0.7(5)
C3A C2A N1A I1A -175.2(3)
